data_4132705
loop_
_publ_author_name
'Lee, Eunji'
'Ju, Huiyeong'
'Park, In-Hyeok'
'Jung, Jong Hwa'
'Ikeda, Mari'
'Kuwahara, Shunsuke'
'Habata, Yoichi'
'Lee, Shim Sung'

_publ_section_title
;
 pseudo[1]Catenane-Type Pillar[5]thiacrown Whose Planar Chiral Inversion
 is Triggered by Metal Cation and Controlled by Anion.
;
_journal_issue 30
_journal_name_full 'Journal of the American Chemical Society'
_journal_page_first 9669
_journal_page_last 9677
_journal_paper_doi 10.1021/jacs.8b05751
_journal_volume 140
_journal_year 2018
_chemical_formula_moiety 'C53 H64 O12 S2'
_chemical_formula_sum 'C53 H64 O12 S2'
_chemical_formula_weight 957.16
_space_group_IT_number 19
_space_group_name_Hall 'P 2ac 2ab'
_space_group_name_H-M_alt 'P 21 21 21'
_symmetry_cell_setting orthorhombic
_symmetry_space_group_name_Hall 'P 2ac 2ab'
_symmetry_space_group_name_H-M 'P 21 21 21'
_atom_sites_solution_hydrogens geom
_atom_sites_solution_primary direct
_atom_sites_solution_secondary difmap
_audit_creation_method SHELXL-97
_cell_angle_alpha 90.00
_cell_angle_beta 90.00
_cell_angle_gamma 90.00
_cell_formula_units_Z 8
_cell_length_a 12.5757(2)
_cell_length_b 18.6738(2)
_cell_length_c 41.8847(6)
_cell_measurement_reflns_used 9247
_cell_measurement_temperature 173(2)
_cell_measurement_theta_max 20.02
_cell_measurement_theta_min 2.18
_cell_volume 9836.0(2)
_computing_cell_refinement 'Bruker SAINT'
_computing_data_collection 'Bruker APEX2'
_computing_data_reduction 'Bruker SAINT'
_computing_molecular_graphics 'Bruker SHELXTL'
_computing_publication_material 'Bruker SHELXTL'
_computing_structure_refinement 'SHELXL-97 (Sheldrick, 2008)'
_computing_structure_solution 'SHELXS-97 (Sheldrick, 2008)'
_diffrn_ambient_temperature 173(2)
_diffrn_measured_fraction_theta_full 1.000
_diffrn_measured_fraction_theta_max 1.000
_diffrn_measurement_device_type 'Bruker APEX-II CCD'
_diffrn_measurement_method '\f and \w scans'
_diffrn_radiation_monochromator graphite
_diffrn_radiation_source 'fine-focus sealed tube'
_diffrn_radiation_type MoK\a
_diffrn_radiation_wavelength 0.71073
_diffrn_reflns_av_R_equivalents 0.0630
_diffrn_reflns_av_sigmaI/netI 0.0573
_diffrn_reflns_limit_h_max 15
_diffrn_reflns_limit_h_min -15
_diffrn_reflns_limit_k_max 23
_diffrn_reflns_limit_k_min -21
_diffrn_reflns_limit_l_max 44
_diffrn_reflns_limit_l_min -51
_diffrn_reflns_number 86670
_diffrn_reflns_theta_full 26.00
_diffrn_reflns_theta_max 26.00
_diffrn_reflns_theta_min 0.97
_exptl_absorpt_coefficient_mu 0.171
_exptl_absorpt_correction_T_max 0.9764
_exptl_absorpt_correction_T_min 0.9617
_exptl_absorpt_correction_type multi-scan
_exptl_absorpt_process_details SADABS
_exptl_crystal_colour colourless
_exptl_crystal_density_diffrn 1.293
_exptl_crystal_density_method 'not measured'
_exptl_crystal_description Block
_exptl_crystal_F_000 4080
_exptl_crystal_size_max 0.23
_exptl_crystal_size_mid 0.17
_exptl_crystal_size_min 0.14
_refine_diff_density_max 0.903
_refine_diff_density_min -0.374
_refine_diff_density_rms 0.050
_refine_ls_abs_structure_details 'Flack H D (1983), Acta Cryst. A39, 876-881'
_refine_ls_abs_structure_Flack 0.01(5)
_refine_ls_extinction_method none
_refine_ls_goodness_of_fit_ref 1.050
_refine_ls_hydrogen_treatment constr
_refine_ls_matrix_type full
_refine_ls_number_parameters 1207
_refine_ls_number_reflns 19328
_refine_ls_number_restraints 0
_refine_ls_restrained_S_all 1.050
_refine_ls_R_factor_all 0.0713
_refine_ls_R_factor_gt 0.0485
_refine_ls_shift/su_max 0.001
_refine_ls_shift/su_mean 0.000
_refine_ls_structure_factor_coef Fsqd
_refine_ls_weighting_details 'calc w=1/[\s^2^(Fo^2^)+(0.0667P)^2^+0.0000P] where P=(Fo^2^+2Fc^2^)/3'
_refine_ls_weighting_scheme calc
_refine_ls_wR_factor_gt 0.1139
_refine_ls_wR_factor_ref 0.1291
_reflns_number_gt 14811
_reflns_number_total 19328
_reflns_threshold_expression >2sigma(I)
_cod_data_source_file ja8b05751_si_002.cif
_cod_data_source_block in-pS-L
_cod_depositor_comments
;
The following automatic conversions were performed:

data item '_symmetry_cell_setting' value 'Orthorhombic' was changed
to 'orthorhombic' in accordance with the
/home/saulius/struct/COD-crude-data/automatic-downloads/DataCite-retrospective/ACS/depositions/lib/dictionaries/cif_core.dic
dictionary named 'cif_core.dic' version 2.4.2 last updated on
2011-04-26.

Automatic conversion script
Id: cif_fix_values 6909 2019-04-08 15:41:33Z antanas 
;
_cod_original_sg_symbol_H-M P2(1)2(1)2(1)
_cod_database_code 4132705

loop_
_symmetry_equiv_pos_as_xyz
'x, y, z'
'-x+1/2, -y, z+1/2'
'-x, y+1/2, -z+1/2'
'x+1/2, -y+1/2, -z'

loop_
_atom_site_label
_atom_site_type_symbol
_atom_site_fract_x
_atom_site_fract_y
_atom_site_fract_z
_atom_site_U_iso_or_equiv
_atom_site_adp_type
_atom_site_occupancy
_atom_site_symmetry_multiplicity
_atom_site_calc_flag
_atom_site_refinement_flags
O1 O 0.13117(16) 0.80529(11) 0.98993(5) 0.0334(5) Uani 1 1 d .
O2 O 0.08997(19) 0.99769(13) 0.91128(6) 0.0510(6) Uani 1 1 d .
O3 O 0.08621(18) 1.18028(12) 0.93557(6) 0.0447(6) Uani 1 1 d .
O4 O 0.20241(19) 1.09340(11) 1.01105(5) 0.0414(6) Uani 1 1 d .
O5 O -0.16456(18) 0.98662(12) 0.97082(5) 0.0440(6) Uani 1 1 d .
O6 O -0.12457(17) 0.71608(11) 0.91790(5) 0.0398(5) Uani 1 1 d .
O7 O -0.21462(17) 0.95688(11) 0.85616(6) 0.0428(6) Uani 1 1 d .
O8 O 0.10298(18) 0.77146(12) 0.81837(5) 0.0432(6) Uani 1 1 d .
O9 O 0.14355(18) 1.05524(12) 0.81576(5) 0.0418(6) Uani 1 1 d .
O10 O 0.46202(18) 0.87477(12) 0.85829(6) 0.0481(6) Uani 1 1 d .
O11 O 0.39823(17) 1.13396(10) 0.90383(5) 0.0324(5) Uani 1 1 d .
O12 O 0.49276(18) 0.89379(12) 0.97598(5) 0.0415(6) Uani 1 1 d .
O13 O 0.60628(16) 0.59687(11) 0.76307(5) 0.0321(5) Uani 1 1 d .
O14 O 0.58662(19) 0.39735(13) 0.85954(5) 0.0486(6) Uani 1 1 d .
O15 O 0.36269(18) 0.44613(13) 0.90818(5) 0.0464(6) Uani 1 1 d .
O16 O 0.27476(16) 0.57620(11) 0.84848(5) 0.0327(5) Uani 1 1 d .
O17 O 0.64983(17) 0.63046(12) 0.87954(5) 0.0410(6) Uani 1 1 d .
O18 O 0.96848(15) 0.55904(12) 0.79378(5) 0.0355(5) Uani 1 1 d .
O19 O 0.88575(19) 0.41646(15) 0.89970(5) 0.0548(7) Uani 1 1 d .
O20 O 0.97129(18) 0.28824(13) 0.78346(5) 0.0443(6) Uani 1 1 d .
O21 O 0.70569(18) 0.19036(12) 0.87606(5) 0.0450(6) Uani 1 1 d .
O22 O 0.55709(18) 0.23567(12) 0.75355(5) 0.0410(6) Uani 1 1 d .
O23 O 0.28752(16) 0.28635(11) 0.85011(5) 0.0349(5) Uani 1 1 d .
O24 O 0.32558(18) 0.43347(12) 0.73572(5) 0.0384(5) Uani 1 1 d .
S1 S 0.17445(7) 0.79049(5) 0.91114(2) 0.0434(2) Uani 1 1 d .
S2 S 0.06594(10) 1.28504(6) 0.99973(3) 0.0681(3) Uani 1 1 d .
S3 S 0.72305(7) 0.44032(5) 0.77375(2) 0.0385(2) Uani 1 1 d .
S4 S 0.21368(7) 0.56712(5) 0.941296(19) 0.0441(2) Uani 1 1 d .
C1 C 0.2162(3) 0.76339(17) 0.97689(7) 0.0381(8) Uani 1 1 d .
H1A H 0.1902 0.7139 0.9736 0.046 Uiso 1 1 calc R
H1B H 0.2743 0.7613 0.9928 0.046 Uiso 1 1 calc R
C2 C 0.2618(3) 0.79053(19) 0.94548(7) 0.0395(8) Uani 1 1 d .
H2A H 0.3248 0.7610 0.9402 0.047 Uiso 1 1 calc R
H2B H 0.2870 0.8402 0.9489 0.047 Uiso 1 1 calc R
C3 C 0.1011(3) 0.87342(18) 0.91412(8) 0.0377(8) Uani 1 1 d .
H3A H 0.0457 0.8737 0.8973 0.045 Uiso 1 1 calc R
H3B H 0.0642 0.8743 0.9350 0.045 Uiso 1 1 calc R
C4 C 0.1647(3) 0.93989(18) 0.91110(8) 0.0416(8) Uani 1 1 d .
H4A H 0.2149 0.9444 0.9292 0.050 Uiso 1 1 calc R
H4B H 0.2057 0.9396 0.8909 0.050 Uiso 1 1 calc R
C5 C 0.1348(3) 1.06346(18) 0.91992(8) 0.0391(8) Uani 1 1 d .
H5A H 0.1880 1.0786 0.9038 0.047 Uiso 1 1 calc R
H5B H 0.1706 1.0595 0.9409 0.047 Uiso 1 1 calc R
C6 C 0.0457(3) 1.1169(2) 0.92164(9) 0.0481(9) Uani 1 1 d .
H6A H 0.0181 1.1271 0.9000 0.058 Uiso 1 1 calc R
H6B H -0.0132 1.0977 0.9348 0.058 Uiso 1 1 calc R
C7 C 0.0099(3) 1.2361(2) 0.93846(10) 0.0579(11) Uani 1 1 d .
H7A H -0.0545 1.2178 0.9494 0.069 Uiso 1 1 calc R
H7B H -0.0110 1.2532 0.9170 0.069 Uiso 1 1 calc R
C8 C 0.0567(3) 1.2964(2) 0.95724(10) 0.0623(11) Uani 1 1 d .
H8A H 0.0138 1.3399 0.9530 0.075 Uiso 1 1 calc R
H8B H 0.1291 1.3057 0.9489 0.075 Uiso 1 1 calc R
C9 C 0.1641(3) 1.21544(18) 1.00419(9) 0.0495(9) Uani 1 1 d .
H9A H 0.2102 1.2148 0.9850 0.059 Uiso 1 1 calc R
H9B H 0.2095 1.2266 1.0229 0.059 Uiso 1 1 calc R
C10 C 0.1159(3) 1.14215(17) 1.00864(8) 0.0425(8) Uani 1 1 d .
H10A H 0.0721 1.1408 1.0283 0.051 Uiso 1 1 calc R
H10B H 0.0702 1.1297 0.9902 0.051 Uiso 1 1 calc R
C11 C 0.2701(2) 0.97633(17) 1.00662(6) 0.0306(7) Uani 1 1 d .
C12 C 0.1816(3) 1.02014(17) 1.00853(7) 0.0332(7) Uani 1 1 d .
C13 C 0.0795(3) 0.99163(17) 1.00789(7) 0.0320(7) Uani 1 1 d .
H13A H 0.0201 1.0224 1.0107 0.038 Uiso 1 1 calc R
C14 C 0.0629(2) 0.91871(17) 1.00315(7) 0.0301(7) Uani 1 1 d .
C15 C 0.1517(2) 0.87578(16) 0.99799(7) 0.0297(7) Uani 1 1 d .
C16 C 0.2528(2) 0.90350(17) 1.00112(6) 0.0295(7) Uani 1 1 d .
H16A H 0.3122 0.8723 0.9995 0.035 Uiso 1 1 calc R
C17 C -0.0485(3) 0.88620(18) 1.00550(7) 0.0378(8) Uani 1 1 d .
H17A H -0.0441 0.8419 1.0184 0.045 Uiso 1 1 calc R
H17B H -0.0948 0.9202 1.0171 0.045 Uiso 1 1 calc R
C18 C -0.1005(2) 0.86823(17) 0.97398(7) 0.0318(7) Uani 1 1 d .
C19 C -0.1573(2) 0.91970(16) 0.95679(8) 0.0342(8) Uani 1 1 d .
C20 C -0.2009(2) 0.90286(17) 0.92735(7) 0.0342(7) Uani 1 1 d .
H20A H -0.2392 0.9384 0.9159 0.041 Uiso 1 1 calc R
C21 C -0.1894(2) 0.83436(17) 0.91421(7) 0.0313(7) Uani 1 1 d .
C22 C -0.1348(2) 0.78318(16) 0.93158(7) 0.0313(7) Uani 1 1 d .
C23 C -0.0928(2) 0.80010(17) 0.96141(7) 0.0321(7) Uani 1 1 d .
H23A H -0.0579 0.7639 0.9734 0.038 Uiso 1 1 calc R
C24 C -0.2318(3) 1.0378(2) 0.95512(10) 0.0559(10) Uani 1 1 d .
H24A H -0.2302 1.0832 0.9669 0.084 Uiso 1 1 calc R
H24B H -0.3048 1.0196 0.9545 0.084 Uiso 1 1 calc R
H24C H -0.2062 1.0456 0.9333 0.084 Uiso 1 1 calc R
C25 C -0.0560(3) 0.66662(17) 0.93290(8) 0.0406(8) Uani 1 1 d .
H25A H -0.0557 0.6217 0.9208 0.061 Uiso 1 1 calc R
H25B H -0.0808 0.6575 0.9547 0.061 Uiso 1 1 calc R
H25C H 0.0162 0.6863 0.9336 0.061 Uiso 1 1 calc R
C26 C -0.2272(2) 0.81875(18) 0.88018(7) 0.0347(7) Uani 1 1 d .
H26A H -0.2423 0.7670 0.8778 0.042 Uiso 1 1 calc R
H26B H -0.2935 0.8456 0.8758 0.042 Uiso 1 1 calc R
C27 C -0.1414(2) 0.84102(15) 0.85673(7) 0.0283(7) Uani 1 1 d .
C28 C -0.1335(2) 0.91242(16) 0.84628(7) 0.0312(7) Uani 1 1 d .
C29 C -0.0488(2) 0.93405(17) 0.82750(7) 0.0332(7) Uani 1 1 d .
H29A H -0.0451 0.9824 0.8205 0.040 Uiso 1 1 calc R
C30 C 0.0307(2) 0.88648(16) 0.81873(6) 0.0289(7) Uani 1 1 d .
C31 C 0.0216(2) 0.81516(16) 0.82856(7) 0.0289(7) Uani 1 1 d .
C32 C -0.0629(2) 0.79327(16) 0.84716(6) 0.0275(7) Uani 1 1 d .
H32A H -0.0675 0.7446 0.8535 0.033 Uiso 1 1 calc R
C33 C -0.2031(4) 1.0307(2) 0.84895(13) 0.0849(16) Uani 1 1 d .
H33A H -0.2647 1.0571 0.8571 0.127 Uiso 1 1 calc R
H33B H -0.1984 1.0370 0.8258 0.127 Uiso 1 1 calc R
H33C H -0.1381 1.0490 0.8590 0.127 Uiso 1 1 calc R
C34 C 0.1047(3) 0.70028(17) 0.82951(9) 0.0481(9) Uani 1 1 d .
H34A H 0.1657 0.6751 0.8202 0.072 Uiso 1 1 calc R
H34B H 0.0389 0.6760 0.8232 0.072 Uiso 1 1 calc R
H34C H 0.1107 0.7002 0.8528 0.072 Uiso 1 1 calc R
C35 C 0.1247(2) 0.91156(17) 0.79918(7) 0.0339(7) Uani 1 1 d .
H35A H 0.1007 0.9498 0.7844 0.041 Uiso 1 1 calc R
H35B H 0.1507 0.8711 0.7860 0.041 Uiso 1 1 calc R
C36 C 0.2158(2) 0.93987(17) 0.81918(6) 0.0297(7) Uani 1 1 d .
C37 C 0.2247(2) 1.01146(16) 0.82663(7) 0.0294(7) Uani 1 1 d .
C38 C 0.3135(2) 1.03700(16) 0.84294(7) 0.0294(7) Uani 1 1 d .
H38A H 0.3192 1.0868 0.8472 0.035 Uiso 1 1 calc R
C39 C 0.3940(2) 0.99126(15) 0.85321(7) 0.0277(7) Uani 1 1 d .
C40 C 0.3813(2) 0.91834(16) 0.84718(7) 0.0315(7) Uani 1 1 d .
C41 C 0.2946(2) 0.89300(16) 0.83031(7) 0.0309(7) Uani 1 1 d .
H41A H 0.2884 0.8431 0.8262 0.037 Uiso 1 1 calc R
C42 C 0.1410(3) 1.12719(18) 0.82492(10) 0.0548(10) Uani 1 1 d .
H42A H 0.0798 1.1508 0.8149 0.082 Uiso 1 1 calc R
H42B H 0.2066 1.1509 0.8180 0.082 Uiso 1 1 calc R
H42C H 0.1347 1.1304 0.8482 0.082 Uiso 1 1 calc R
C43 C 0.4395(3) 0.80254(18) 0.86360(9) 0.0476(9) Uani 1 1 d .
H43A H 0.5035 0.7783 0.8714 0.071 Uiso 1 1 calc R
H43B H 0.4164 0.7803 0.8436 0.071 Uiso 1 1 calc R
H43C H 0.3828 0.7984 0.8796 0.071 Uiso 1 1 calc R
C44 C 0.4895(2) 1.01859(17) 0.87119(7) 0.0311(7) Uani 1 1 d .
H44A H 0.5054 1.0681 0.8642 0.037 Uiso 1 1 calc R
H44B H 0.5518 0.9883 0.8661 0.037 Uiso 1 1 calc R
C45 C 0.4709(2) 1.01796(16) 0.90703(7) 0.0277(7) Uani 1 1 d .
C46 C 0.4228(2) 1.07493(16) 0.92248(7) 0.0274(7) Uani 1 1 d .
C47 C 0.3996(2) 1.07133(16) 0.95482(7) 0.0289(7) Uani 1 1 d .
H47A H 0.3673 1.1112 0.9650 0.035 Uiso 1 1 calc R
C48 C 0.4228(2) 1.01042(17) 0.97259(7) 0.0312(7) Uani 1 1 d .
C49 C 0.4724(2) 0.95351(17) 0.95729(7) 0.0328(7) Uani 1 1 d .
C50 C 0.4966(2) 0.95707(16) 0.92499(7) 0.0312(7) Uani 1 1 d .
H50A H 0.5311 0.9178 0.9149 0.037 Uiso 1 1 calc R
C51 C 0.3661(3) 1.19739(16) 0.91968(8) 0.0382(8) Uani 1 1 d .
H51A H 0.3515 1.2348 0.9039 0.057 Uiso 1 1 calc R
H51B H 0.4230 1.2134 0.9340 0.057 Uiso 1 1 calc R
H51C H 0.3016 1.1879 0.9321 0.057 Uiso 1 1 calc R
C52 C 0.5492(3) 0.8359(2) 0.96165(9) 0.0509(10) Uani 1 1 d .
H52A H 0.5592 0.7976 0.9774 0.076 Uiso 1 1 calc R
H52B H 0.6187 0.8528 0.9542 0.076 Uiso 1 1 calc R
H52C H 0.5084 0.8174 0.9435 0.076 Uiso 1 1 calc R
C53 C 0.3833(2) 1.00497(17) 1.00649(7) 0.0342(7) Uani 1 1 d .
H53A H 0.3852 1.0528 1.0167 0.041 Uiso 1 1 calc R
H53B H 0.4300 0.9725 1.0188 0.041 Uiso 1 1 calc R
C54 C 0.6116(3) 0.54430(16) 0.73823(7) 0.0334(7) Uani 1 1 d .
H54A H 0.6770 0.5528 0.7256 0.040 Uiso 1 1 calc R
H54B H 0.5502 0.5515 0.7238 0.040 Uiso 1 1 calc R
C55 C 0.6115(2) 0.46700(16) 0.74923(7) 0.0320(7) Uani 1 1 d .
H55A H 0.6098 0.4358 0.7301 0.038 Uiso 1 1 calc R
H55B H 0.5453 0.4582 0.7614 0.038 Uiso 1 1 calc R
C56 C 0.6748(3) 0.45318(17) 0.81420(7) 0.0356(7) Uani 1 1 d .
H56A H 0.7362 0.4602 0.8286 0.043 Uiso 1 1 calc R
H56B H 0.6309 0.4972 0.8150 0.043 Uiso 1 1 calc R
C57 C 0.6101(3) 0.39154(18) 0.82593(8) 0.0457(9) Uani 1 1 d .
H57A H 0.5427 0.3894 0.8138 0.055 Uiso 1 1 calc R
H57B H 0.6494 0.3465 0.8220 0.055 Uiso 1 1 calc R
C58 C 0.4942(3) 0.4337(2) 0.86706(8) 0.0511(10) Uani 1 1 d .
H58A H 0.4366 0.4190 0.8523 0.061 Uiso 1 1 calc R
H58B H 0.5056 0.4859 0.8645 0.061 Uiso 1 1 calc R
C59 C 0.4627(3) 0.4177(2) 0.90070(8) 0.0472(9) Uani 1 1 d .
H59A H 0.4613 0.3652 0.9039 0.057 Uiso 1 1 calc R
H59B H 0.5165 0.4379 0.9154 0.057 Uiso 1 1 calc R
C60 C 0.3356(3) 0.4397(2) 0.94059(8) 0.0556(10) Uani 1 1 d .
H60A H 0.3903 0.4637 0.9537 0.067 Uiso 1 1 calc R
H60B H 0.3345 0.3884 0.9465 0.067 Uiso 1 1 calc R
C61 C 0.2297(3) 0.4719(2) 0.94752(8) 0.0511(10) Uani 1 1 d .
H61A H 0.2121 0.4615 0.9701 0.061 Uiso 1 1 calc R
H61B H 0.1763 0.4470 0.9342 0.061 Uiso 1 1 calc R
C62 C 0.1963(2) 0.5712(2) 0.89896(7) 0.0390(8) Uani 1 1 d .
H62A H 0.1761 0.5231 0.8912 0.047 Uiso 1 1 calc R
62B H 0.1366 0.6041 0.8942 0.047 Uiso 1 1 calc R
C63 C 0.2937(2) 0.59619(17) 0.88072(7) 0.0328(7) Uani 1 1 d .
H63A H 0.3024 0.6487 0.8826 0.039 Uiso 1 1 calc R
H63B H 0.3587 0.5726 0.8890 0.039 Uiso 1 1 calc R
C64 C 0.3417(2) 0.55580(15) 0.79672(7) 0.0261(6) Uani 1 1 d .
C65 C 0.3557(2) 0.58691(15) 0.82672(7) 0.0286(7) Uani 1 1 d .
C66 C 0.4463(2) 0.62663(15) 0.83344(7) 0.0284(7) Uani 1 1 d .
H66A H 0.4522 0.6501 0.8535 0.034 Uiso 1 1 calc R
C67 C 0.5285(2) 0.63279(15) 0.81143(7) 0.0272(7) Uani 1 1 d .
C68 C 0.5184(2) 0.59626(15) 0.78274(7) 0.0274(7) Uani 1 1 d .
C69 C 0.4246(2) 0.56179(16) 0.77506(7) 0.0294(7) Uani 1 1 d .
H69A H 0.4167 0.5416 0.7544 0.035 Uiso 1 1 calc R
C70 C 0.6256(2) 0.67939(16) 0.81783(8) 0.0329(7) Uani 1 1 d .
H70A H 0.6430 0.7065 0.7982 0.039 Uiso 1 1 calc R
H70B H 0.6079 0.7145 0.8347 0.039 Uiso 1 1 calc R
C71 C 0.7223(2) 0.63737(15) 0.82804(7) 0.0295(7) Uani 1 1 d .
C72 C 0.7312(2) 0.61130(17) 0.85906(7) 0.0320(7) Uani 1 1 d .
C73 C 0.8176(2) 0.56959(17) 0.86800(7) 0.0344(7) Uani 1 1 d .
H73A H 0.8234 0.5530 0.8894 0.041 Uiso 1 1 calc R
C74 C 0.8973(2) 0.55166(17) 0.84543(7) 0.0323(7) Uani 1 1 d .
C75 C 0.8879(2) 0.57873(16) 0.81479(7) 0.0294(7) Uani 1 1 d .
C76 C 0.8027(2) 0.62083(16) 0.80625(7) 0.0322(7) Uani 1 1 d .
H76A H 0.7985 0.6390 0.7851 0.039 Uiso 1 1 calc R
C77 C 0.6543(3) 0.6040(2) 0.91147(8) 0.0555(10) Uani 1 1 d .
H77A H 0.5927 0.6214 0.9235 0.083 Uiso 1 1 calc R
H77B H 0.7198 0.6208 0.9217 0.083 Uiso 1 1 calc R
H77C H 0.6537 0.5515 0.9112 0.083 Uiso 1 1 calc R
C78 C 0.9606(3) 0.5842(2) 0.76189(8) 0.0514(10) Uani 1 1 d .
H78A H 1.0218 0.5671 0.7496 0.077 Uiso 1 1 calc R
H78B H 0.9598 0.6367 0.7619 0.077 Uiso 1 1 calc R
H78C H 0.8949 0.5662 0.7522 0.077 Uiso 1 1 calc R
C79 C 0.9862(2) 0.50147(18) 0.85473(8) 0.0388(8) Uani 1 1 d .
H79A H 1.0513 0.5147 0.8429 0.047 Uiso 1 1 calc R
H79B H 1.0011 0.5070 0.8778 0.047 Uiso 1 1 calc R
C80 C 0.9593(2) 0.42428(18) 0.84785(7) 0.0331(7) Uani 1 1 d .
C81 C 0.9060(2) 0.38342(19) 0.87048(7) 0.0372(8) Uani 1 1 d .
C82 C 0.8763(3) 0.31416(19) 0.86403(8) 0.0400(8) Uani 1 1 d .
H82A H 0.8399 0.2875 0.8800 0.048 Uiso 1 1 calc R
C83 C 0.8977(2) 0.28220(18) 0.83505(8) 0.0368(8) Uani 1 1 d .
C84 C 0.9521(2) 0.32238(18) 0.81196(8) 0.0347(7) Uani 1 1 d .
C85 C 0.9813(2) 0.39225(17) 0.81872(7) 0.0322(7) Uani 1 1 d .
H85A H 1.0176 0.4192 0.8029 0.039 Uiso 1 1 calc R
C86 C 0.7936(3) 0.3937(2) 0.91622(8) 0.0581(11) Uani 1 1 d .
H86A H 0.7872 0.4205 0.9363 0.087 Uiso 1 1 calc R
H86B H 0.7990 0.3424 0.9209 0.087 Uiso 1 1 calc R
H86C H 0.7307 0.4026 0.9030 0.087 Uiso 1 1 calc R
C87 C 1.0381(3) 0.3230(2) 0.76102(8) 0.0511(10) Uani 1 1 d .
H87A H 1.0451 0.2930 0.7419 0.077 Uiso 1 1 calc R
H87B H 1.1085 0.3306 0.7705 0.077 Uiso 1 1 calc R
H87C H 1.0070 0.3692 0.7551 0.077 Uiso 1 1 calc R
C88 C 0.8586(2) 0.20715(18) 0.82828(9) 0.0429(8) Uani 1 1 d .
H88A H 0.8734 0.1761 0.8469 0.051 Uiso 1 1 calc R
H88B H 0.8972 0.1874 0.8096 0.051 Uiso 1 1 calc R
C89 C 0.7403(2) 0.20753(16) 0.82149(8) 0.0339(7) Uani 1 1 d .
C90 C 0.6651(3) 0.20140(16) 0.84585(8) 0.0349(7) Uani 1 1 d .
C91 C 0.5576(2) 0.20475(15) 0.83892(7) 0.0314(7) Uani 1 1 d .
H91A H 0.5075 0.1996 0.8557 0.038 Uiso 1 1 calc R
C92 C 0.5211(2) 0.21548(15) 0.80786(7) 0.0287(7) Uani 1 1 d .
C93 C 0.5963(3) 0.22297(15) 0.78370(7) 0.0317(7) Uani 1 1 d .
C94 C 0.7048(3) 0.21778(16) 0.79066(8) 0.0361(8) Uani 1 1 d .
H94A H 0.7551 0.2214 0.7738 0.043 Uiso 1 1 calc R
C95 C 0.6397(3) 0.2058(2) 0.90244(8) 0.0535(10) Uani 1 1 d .
H95A H 0.6783 0.1959 0.9223 0.080 Uiso 1 1 calc R
H95B H 0.5758 0.1758 0.9015 0.080 Uiso 1 1 calc R
H95C H 0.6191 0.2564 0.9019 0.080 Uiso 1 1 calc R
C96 C 0.6326(3) 0.2537(2) 0.72945(8) 0.0530(10) Uani 1 1 d .
H96A H 0.5956 0.2614 0.7091 0.079 Uiso 1 1 calc R
H96B H 0.6838 0.2145 0.7271 0.079 Uiso 1 1 calc R
H96C H 0.6702 0.2975 0.7356 0.079 Uiso 1 1 calc R
C97 C 0.4029(2) 0.21646(16) 0.80052(8) 0.0339(7) Uani 1 1 d .
H97A H 0.3650 0.1909 0.8178 0.041 Uiso 1 1 calc R
H97B H 0.3907 0.1896 0.7805 0.041 Uiso 1 1 calc R
C98 C 0.3541(2) 0.29077(15) 0.79699(7) 0.0273(6) Uani 1 1 d .
C99 C 0.3011(2) 0.32449(16) 0.82200(7) 0.0286(7) Uani 1 1 d .
C100 C 0.2641(2) 0.39466(16) 0.81838(7) 0.0276(7) Uani 1 1 d .
H10C H 0.2302 0.4174 0.8359 0.033 Uiso 1 1 calc R
C101 C 0.2756(2) 0.43190(16) 0.79002(7) 0.0282(6) Uani 1 1 d .
C102 C 0.3213(2) 0.39561(15) 0.76426(7) 0.0269(7) Uani 1 1 d .
C103 C 0.3607(2) 0.32694(16) 0.76803(7) 0.0312(7) Uani 1 1 d .
H10D H 0.3933 0.3039 0.7503 0.037 Uiso 1 1 calc R
C104 C 0.1996(3) 0.3061(2) 0.86934(7) 0.0424(9) Uani 1 1 d .
H10E H 0.1978 0.2758 0.8885 0.064 Uiso 1 1 calc R
H10F H 0.1337 0.2997 0.8572 0.064 Uiso 1 1 calc R
H10G H 0.2066 0.3564 0.8757 0.064 Uiso 1 1 calc R
C105 C 0.3596(3) 0.3951(2) 0.70796(7) 0.0521(10) Uani 1 1 d .
H10H H 0.3592 0.4273 0.6895 0.078 Uiso 1 1 calc R
H10I H 0.3111 0.3550 0.7040 0.078 Uiso 1 1 calc R
H10J H 0.4317 0.3768 0.7114 0.078 Uiso 1 1 calc R
C106 C 0.2462(2) 0.51023(16) 0.78822(7) 0.0304(7) Uani 1 1 d .
H10K H 0.1873 0.5204 0.8032 0.037 Uiso 1 1 calc R
H10L H 0.2219 0.5220 0.7664 0.037 Uiso 1 1 calc R

loop_
_atom_site_aniso_label
_atom_site_aniso_U_11
_atom_site_aniso_U_22
_atom_site_aniso_U_33
_atom_site_aniso_U_23
_atom_site_aniso_U_13
_atom_site_aniso_U_12
O1 0.0347(12) 0.0274(12) 0.0381(12) -0.0010(9) 0.0052(10) -0.0045(10)
O2 0.0364(13) 0.0501(16) 0.0666(17) -0.0056(13) -0.0038(12) -0.0016(12)
O3 0.0394(13) 0.0424(14) 0.0523(14) 0.0019(11) -0.0011(11) 0.0095(12)
O4 0.0486(14) 0.0328(13) 0.0428(13) -0.0012(10) -0.0073(11) -0.0048(12)
O5 0.0414(13) 0.0383(14) 0.0523(14) -0.0128(11) 0.0024(11) 0.0038(11)
O6 0.0409(13) 0.0320(12) 0.0465(13) -0.0043(10) -0.0062(11) -0.0030(11)
O7 0.0330(12) 0.0290(13) 0.0662(15) 0.0002(11) 0.0017(12) 0.0052(11)
O8 0.0428(13) 0.0305(13) 0.0563(15) 0.0056(11) 0.0125(12) 0.0066(11)
O9 0.0442(13) 0.0315(13) 0.0498(14) 0.0045(10) -0.0121(11) 0.0029(11)
O10 0.0355(13) 0.0280(13) 0.0808(18) 0.0091(12) 0.0001(13) 0.0035(11)
O11 0.0374(12) 0.0257(11) 0.0341(11) 0.0070(9) 0.0021(10) 0.0008(10)
O12 0.0394(13) 0.0381(14) 0.0470(13) 0.0187(11) -0.0010(11) 0.0062(11)
O13 0.0325(11) 0.0308(12) 0.0328(11) -0.0009(9) 0.0125(9) -0.0010(10)
O14 0.0451(14) 0.0634(17) 0.0373(13) 0.0015(12) -0.0011(11) 0.0033(13)
O15 0.0453(14) 0.0568(16) 0.0371(13) -0.0064(11) 0.0002(11) 0.0054(13)
O16 0.0258(10) 0.0409(13) 0.0314(11) -0.0027(9) 0.0075(9) -0.0011(10)
O17 0.0347(12) 0.0542(15) 0.0341(12) -0.0079(10) 0.0099(10) -0.0051(11)
O18 0.0281(11) 0.0443(14) 0.0341(12) -0.0021(10) 0.0092(9) -0.0019(11)
O19 0.0500(15) 0.0811(19) 0.0333(13) -0.0033(12) 0.0085(11) -0.0162(15)
O20 0.0442(14) 0.0440(14) 0.0446(13) -0.0045(11) 0.0153(11) -0.0069(12)
O21 0.0387(13) 0.0505(15) 0.0459(14) 0.0197(11) 0.0072(11) 0.0096(12)
O22 0.0474(14) 0.0396(14) 0.0358(12) -0.0040(10) 0.0103(11) -0.0088(11)
O23 0.0321(11) 0.0383(12) 0.0343(11) 0.0107(10) 0.0059(10) 0.0042(11)
O24 0.0470(13) 0.0420(13) 0.0263(11) 0.0039(10) -0.0004(10) -0.0023(12)
S1 0.0459(5) 0.0477(5) 0.0366(4) -0.0078(4) 0.0041(4) -0.0078(4)
S2 0.0926(8) 0.0417(6) 0.0699(7) -0.0054(5) 0.0215(6) 0.0182(6)
S3 0.0331(4) 0.0353(5) 0.0472(5) -0.0038(4) 0.0044(4) 0.0008(4)
S4 0.0466(5) 0.0532(5) 0.0325(4) -0.0088(4) 0.0005(4) 0.0024(5)
C1 0.0388(18) 0.0323(18) 0.0432(19) -0.0023(14) -0.0018(16) 0.0052(16)
C2 0.0327(17) 0.0404(19) 0.0452(19) -0.0057(16) 0.0021(15) 0.0014(16)
C3 0.0303(17) 0.050(2) 0.0326(17) 0.0007(15) 0.0038(14) -0.0031(16)
C4 0.0347(18) 0.045(2) 0.0452(19) 0.0033(16) 0.0104(15) -0.0014(17)
C5 0.0376(18) 0.044(2) 0.0356(17) 0.0013(15) -0.0003(14) -0.0045(17)
C6 0.039(2) 0.059(3) 0.046(2) -0.0027(18) -0.0010(17) 0.0043(19)
C7 0.045(2) 0.055(3) 0.073(3) 0.006(2) -0.001(2) 0.016(2)
C8 0.064(3) 0.046(2) 0.077(3) 0.010(2) 0.003(2) 0.018(2)
C9 0.065(2) 0.035(2) 0.049(2) -0.0047(16) 0.0004(19) -0.0007(19)
C10 0.055(2) 0.0360(19) 0.0364(18) -0.0020(15) 0.0113(17) 0.0018(18)
C11 0.0366(17) 0.0370(18) 0.0182(14) 0.0036(13) -0.0062(13) -0.0066(15)
C12 0.048(2) 0.0317(18) 0.0198(15) -0.0003(13) 0.0000(14) -0.0044(16)
C13 0.0331(17) 0.0374(18) 0.0256(16) -0.0025(13) 0.0046(13) 0.0016(15)
C14 0.0328(16) 0.0366(18) 0.0210(14) -0.0045(13) 0.0050(13) -0.0089(15)
C15 0.0394(18) 0.0298(17) 0.0199(14) 0.0015(12) 0.0019(13) -0.0054(15)
C16 0.0348(17) 0.0319(18) 0.0219(14) 0.0027(12) -0.0031(13) -0.0016(14)
C17 0.0400(18) 0.043(2) 0.0302(17) -0.0052(14) 0.0113(15) -0.0098(16)
C18 0.0251(15) 0.0356(18) 0.0348(17) -0.0089(14) 0.0079(13) -0.0076(15)
C19 0.0244(16) 0.0282(18) 0.050(2) -0.0093(15) 0.0109(15) -0.0059(14)
C20 0.0217(15) 0.0328(18) 0.048(2) -0.0038(15) 0.0060(14) -0.0018(14)
C21 0.0208(15) 0.0352(18) 0.0379(17) -0.0043(14) 0.0030(13) -0.0085(14)
C22 0.0259(15) 0.0292(17) 0.0390(17) -0.0031(14) 0.0080(13) -0.0129(14)
C23 0.0254(15) 0.0348(18) 0.0360(17) 0.0023(14) 0.0079(13) -0.0048(14)
C24 0.046(2) 0.043(2) 0.079(3) -0.015(2) -0.008(2) 0.0073(19)
C25 0.0424(19) 0.0300(18) 0.049(2) -0.0055(15) 0.0048(17) -0.0001(16)
C26 0.0261(16) 0.0341(18) 0.0440(18) -0.0030(14) 0.0013(14) -0.0054(15)
C27 0.0270(16) 0.0240(16) 0.0340(16) -0.0024(13) -0.0055(13) -0.0037(13)
C28 0.0265(16) 0.0271(17) 0.0398(18) -0.0063(13) -0.0042(14) 0.0005(14)
C29 0.0351(17) 0.0233(16) 0.0412(17) 0.0019(14) -0.0073(15) 0.0003(15)
C30 0.0330(17) 0.0317(18) 0.0219(15) 0.0008(12) -0.0043(13) 0.0003(14)
C31 0.0306(16) 0.0265(17) 0.0297(16) -0.0031(13) -0.0020(13) 0.0024(14)
C32 0.0297(16) 0.0228(15) 0.0299(16) 0.0006(12) -0.0053(13) -0.0021(14)
C33 0.060(3) 0.029(2) 0.165(5) 0.001(3) 0.032(3) 0.008(2)
C34 0.048(2) 0.0291(19) 0.067(2) 0.0001(17) 0.0097(19) 0.0058(17)
C35 0.0382(18) 0.0361(18) 0.0273(16) 0.0022(13) 0.0015(14) -0.0037(15)
C36 0.0282(15) 0.0382(18) 0.0228(14) 0.0030(13) 0.0086(12) -0.0044(15)
C37 0.0334(17) 0.0294(17) 0.0255(15) 0.0057(13) 0.0030(13) 0.0007(15)
C38 0.0356(17) 0.0249(16) 0.0277(15) 0.0045(12) 0.0046(13) -0.0053(14)
C39 0.0273(16) 0.0278(16) 0.0281(15) 0.0058(13) 0.0086(13) -0.0065(14)
C40 0.0269(16) 0.0292(17) 0.0385(17) 0.0059(13) 0.0068(14) 0.0022(14)
C41 0.0351(17) 0.0248(16) 0.0329(16) -0.0014(13) 0.0099(14) -0.0009(14)
C42 0.037(2) 0.039(2) 0.088(3) -0.009(2) -0.009(2) 0.0094(18)
C43 0.053(2) 0.032(2) 0.057(2) 0.0037(16) -0.0038(18) 0.0050(18)
C44 0.0255(15) 0.0305(18) 0.0373(17) 0.0070(14) 0.0084(13) -0.0022(14)
C45 0.0181(14) 0.0323(17) 0.0328(16) 0.0070(14) 0.0032(12) -0.0068(13)
C46 0.0199(14) 0.0260(16) 0.0364(16) 0.0061(13) -0.0043(12) -0.0066(13)
C47 0.0265(15) 0.0281(17) 0.0320(16) 0.0009(13) -0.0006(13) -0.0090(14)
C48 0.0252(16) 0.0377(19) 0.0308(16) 0.0072(14) -0.0055(13) -0.0094(15)
C49 0.0272(16) 0.0310(19) 0.0401(18) 0.0117(14) -0.0073(14) -0.0044(14)
C50 0.0226(15) 0.0274(17) 0.0437(18) 0.0055(14) -0.0018(13) -0.0032(13)
C51 0.0355(18) 0.0316(18) 0.0474(19) 0.0055(15) 0.0033(15) 0.0054(15)
C52 0.040(2) 0.047(2) 0.066(2) 0.0250(19) 0.0089(19) 0.0116(19)
C53 0.0368(17) 0.0377(18) 0.0282(16) 0.0051(13) -0.0063(14) -0.0081(16)
C54 0.0375(18) 0.0352(18) 0.0277(16) -0.0012(13) 0.0114(14) -0.0044(15)
C55 0.0335(17) 0.0338(17) 0.0286(16) -0.0078(13) 0.0025(14) -0.0006(15)
C56 0.0340(17) 0.0331(18) 0.0395(18) -0.0052(14) -0.0066(14) -0.0049(15)
C57 0.053(2) 0.039(2) 0.045(2) -0.0035(16) 0.0061(17) -0.0078(18)
C58 0.056(2) 0.059(2) 0.039(2) -0.0027(18) -0.0063(17) 0.016(2)
C59 0.044(2) 0.046(2) 0.052(2) 0.0127(17) -0.0028(17) 0.0034(18)
C60 0.061(2) 0.063(3) 0.042(2) 0.0070(19) -0.0006(18) 0.013(2)
C61 0.063(2) 0.053(2) 0.0377(19) 0.0049(17) 0.0082(18) 0.005(2)
C62 0.0258(16) 0.057(2) 0.0343(17) 0.0026(16) 0.0011(13) -0.0009(17)
C63 0.0292(16) 0.0346(18) 0.0346(17) -0.0015(14) 0.0018(14) -0.0040(15)
C64 0.0237(14) 0.0198(15) 0.0348(16) 0.0068(12) 0.0028(13) 0.0055(13)
C65 0.0235(15) 0.0226(16) 0.0397(17) 0.0038(13) 0.0065(13) 0.0073(13)
C66 0.0303(16) 0.0192(15) 0.0356(16) 0.0000(12) 0.0052(13) -0.0001(13)
C67 0.0259(16) 0.0177(15) 0.0381(17) 0.0018(13) 0.0048(13) 0.0024(13)
C68 0.0271(15) 0.0206(16) 0.0345(17) 0.0066(13) 0.0060(13) 0.0019(13)
C69 0.0317(16) 0.0257(16) 0.0306(16) 0.0045(13) 0.0006(13) 0.0037(14)
C70 0.0341(17) 0.0217(16) 0.0429(18) -0.0049(13) 0.0084(15) -0.0078(14)
C71 0.0266(15) 0.0245(16) 0.0375(17) -0.0094(13) 0.0027(14) -0.0083(14)
C72 0.0269(16) 0.0347(18) 0.0345(17) -0.0097(14) 0.0044(14) -0.0136(15)
C73 0.0306(16) 0.0413(19) 0.0312(16) -0.0081(14) 0.0019(13) -0.0122(16)
C74 0.0224(15) 0.0394(19) 0.0351(17) -0.0079(14) 0.0000(13) -0.0085(14)
C75 0.0233(15) 0.0334(18) 0.0314(16) -0.0093(13) 0.0071(13) -0.0065(14)
C76 0.0319(17) 0.0291(17) 0.0356(17) -0.0050(13) 0.0076(14) -0.0064(14)
C77 0.043(2) 0.088(3) 0.0353(19) -0.0016(19) 0.0134(17) -0.008(2)
C78 0.041(2) 0.077(3) 0.0357(19) 0.0000(18) 0.0135(16) 0.008(2)
C79 0.0216(16) 0.056(2) 0.0385(18) -0.0034(16) -0.0029(14) -0.0078(16)
C80 0.0154(14) 0.049(2) 0.0351(17) 0.0073(15) -0.0040(13) 0.0004(15)
C81 0.0277(16) 0.048(2) 0.0357(18) 0.0078(15) -0.0038(14) -0.0015(16)
C82 0.0301(17) 0.051(2) 0.0389(19) 0.0166(16) 0.0042(15) 0.0035(17)
C83 0.0238(15) 0.0361(18) 0.051(2) 0.0151(16) 0.0028(15) 0.0090(15)
C84 0.0249(16) 0.039(2) 0.0398(18) 0.0082(15) 0.0009(14) 0.0062(15)
C85 0.0226(15) 0.039(2) 0.0344(17) 0.0082(14) 0.0019(13) 0.0019(14)
C86 0.049(2) 0.090(3) 0.0361(19) 0.002(2) 0.0065(17) -0.002(2)
C87 0.056(2) 0.064(3) 0.0337(19) 0.0043(17) 0.0012(17) -0.014(2)
C88 0.0320(18) 0.0331(19) 0.064(2) 0.0086(17) 0.0107(17) 0.0092(16)
C89 0.0332(17) 0.0205(16) 0.048(2) 0.0056(14) 0.0112(15) 0.0037(14)
C90 0.0374(18) 0.0218(16) 0.0455(19) 0.0107(14) 0.0073(15) 0.0079(14)
C91 0.0380(18) 0.0209(16) 0.0353(17) 0.0048(13) 0.0141(14) 0.0009(14)
C92 0.0340(17) 0.0128(14) 0.0391(17) -0.0031(13) 0.0093(14) 0.0006(13)
C93 0.0424(18) 0.0187(16) 0.0340(17) -0.0007(13) 0.0081(15) -0.0010(14)
C94 0.0374(18) 0.0227(16) 0.048(2) -0.0042(14) 0.0185(16) -0.0011(15)
C95 0.041(2) 0.080(3) 0.040(2) 0.0031(19) 0.0026(16) -0.007(2)
C96 0.064(3) 0.059(2) 0.0361(19) -0.0051(17) 0.0118(19) -0.028(2)
C97 0.0347(17) 0.0221(16) 0.0448(19) -0.0015(14) 0.0064(15) -0.0072(14)
C98 0.0241(15) 0.0237(16) 0.0342(16) -0.0015(13) 0.0005(13) -0.0072(13)
C99 0.0246(15) 0.0296(17) 0.0316(16) 0.0027(13) 0.0012(13) -0.0036(13)
C100 0.0214(14) 0.0315(17) 0.0300(16) -0.0056(13) -0.0015(12) -0.0005(13)
C101 0.0222(14) 0.0273(16) 0.0351(16) 0.0023(13) -0.0028(13) -0.0058(14)
C102 0.0260(15) 0.0273(16) 0.0276(15) 0.0019(12) -0.0026(12) -0.0055(13)
C103 0.0327(17) 0.0327(18) 0.0283(16) -0.0074(13) 0.0025(13) -0.0067(15)
C104 0.0375(19) 0.058(2) 0.0321(17) 0.0111(16) 0.0088(15) 0.0064(18)
C105 0.068(3) 0.061(2) 0.0268(18) -0.0037(17) 0.0024(17) -0.001(2)
C106 0.0224(15) 0.0320(18) 0.0370(17) 0.0022(14) 0.0009(13) 0.0062(13)

loop_
_atom_type_symbol
_atom_type_description
_atom_type_scat_dispersion_real
_atom_type_scat_dispersion_imag
_atom_type_scat_source
C C 0.0033 0.0016 'International Tables Vol C Tables 4.2.6.8 and 6.1.1.4'
H H 0.0000 0.0000 'International Tables Vol C Tables 4.2.6.8 and 6.1.1.4'
O O 0.0106 0.0060 'International Tables Vol C Tables 4.2.6.8 and 6.1.1.4'
S S 0.1246 0.1234 'International Tables Vol C Tables 4.2.6.8 and 6.1.1.4'

loop_
_geom_angle_atom_site_label_1
_geom_angle_atom_site_label_2
_geom_angle_atom_site_label_3
_geom_angle
C15 O1 C1 118.3(2)
C5 O2 C4 113.5(2)
C6 O3 C7 113.9(3)
C12 O4 C10 118.6(3)
C19 O5 C24 116.5(3)
C22 O6 C25 117.7(2)
C28 O7 C33 116.4(3)
C31 O8 C34 117.9(3)
C37 O9 C42 119.6(3)
C40 O10 C43 118.3(3)
C46 O11 C51 117.7(2)
C49 O12 C52 117.7(3)
C68 O13 C54 117.8(2)
C58 O14 C57 115.6(3)
C59 O15 C60 113.7(3)
C65 O16 C63 117.7(2)
C72 O17 C77 117.5(3)
C75 O18 C78 117.2(2)
C81 O19 C86 116.5(3)
C84 O20 C87 117.9(3)
C90 O21 C95 118.0(3)
C93 O22 C96 116.9(3)
C99 O23 C104 116.5(2)
C102 O24 C105 117.1(3)
C3 S1 C2 104.76(16)
C8 S2 C9 103.44(18)
C55 S3 C56 103.55(15)
C62 S4 C61 101.47(17)
O1 C1 C2 115.4(3)
C1 C2 S1 117.3(2)
C4 C3 S1 115.9(2)
O2 C4 C3 106.1(3)
O2 C5 C6 107.1(3)
O3 C6 C5 107.9(3)
O3 C7 C8 109.4(3)
C7 C8 S2 117.2(3)
C10 C9 S2 113.0(3)
O4 C10 C9 106.4(3)
C12 C11 C16 117.4(3)
C12 C11 C53 123.0(3)
C16 C11 C53 119.2(3)
C11 C12 C13 121.0(3)
C11 C12 O4 115.7(3)
C13 C12 O4 123.3(3)
C12 C13 C14 121.0(3)
C15 C14 C13 117.8(3)
C15 C14 C17 121.1(3)
C13 C14 C17 121.1(3)
C16 C15 O1 123.5(3)
C16 C15 C14 120.6(3)
O1 C15 C14 115.9(3)
C15 C16 C11 121.6(3)
C18 C17 C14 115.4(2)
C23 C18 C19 118.3(3)
C23 C18 C17 120.5(3)
C19 C18 C17 121.3(3)
O5 C19 C20 123.8(3)
O5 C19 C18 115.9(3)
C20 C19 C18 120.3(3)
C19 C20 C21 121.1(3)
C22 C21 C20 118.4(3)
C22 C21 C26 120.8(3)
C20 C21 C26 120.5(3)
C21 C22 O6 117.0(3)
C21 C22 C23 120.2(3)
O6 C22 C23 122.8(3)
C18 C23 C22 121.6(3)
C27 C26 C21 109.3(2)
C32 C27 C28 117.9(3)
C32 C27 C26 121.1(3)
C28 C27 C26 120.8(3)
O7 C28 C29 124.3(3)
O7 C28 C27 115.1(3)
C29 C28 C27 120.5(3)
C28 C29 C30 121.2(3)
C29 C30 C31 118.2(3)
C29 C30 C35 120.6(3)
C31 C30 C35 121.2(3)
O8 C31 C32 124.9(3)
O8 C31 C30 114.3(3)
C32 C31 C30 120.8(3)
C31 C32 C27 121.3(3)
C30 C35 C36 113.6(2)
C37 C36 C41 118.3(3)
C37 C36 C35 121.7(3)
C41 C36 C35 120.1(3)
C36 C37 O9 116.1(3)
C36 C37 C38 120.5(3)
O9 C37 C38 123.3(3)
C37 C38 C39 121.6(3)
C38 C39 C40 117.3(3)
C38 C39 C44 121.8(3)
C40 C39 C44 120.9(3)
O10 C40 C41 123.4(3)
O10 C40 C39 115.4(3)
C41 C40 C39 121.2(3)
C40 C41 C36 120.9(3)
C39 C44 C45 111.6(2)
C46 C45 C50 118.3(3)
C46 C45 C44 121.6(3)
C50 C45 C44 120.1(3)
C45 C46 O11 116.4(3)
C45 C46 C47 120.8(3)
O11 C46 C47 122.8(3)
C46 C47 C48 121.2(3)
C49 C48 C47 118.3(3)
C49 C48 C53 122.0(3)
C47 C48 C53 119.4(3)
O12 C49 C50 123.2(3)
O12 C49 C48 116.0(3)
C50 C49 C48 120.8(3)
C49 C50 C45 120.7(3)
C48 C53 C11 109.6(2)
O13 C54 C55 115.6(2)
C54 C55 S3 115.8(2)
C57 C56 S3 112.8(2)
O14 C57 C56 112.0(3)
O14 C58 C59 109.8(3)
O15 C59 C58 111.9(3)
O15 C60 C61 111.8(3)
C60 C61 S4 118.0(3)
C63 C62 S4 114.4(2)
O16 C63 C62 105.2(2)
C69 C64 C65 117.4(3)
C69 C64 C106 119.2(3)
C65 C64 C106 123.1(3)
O16 C65 C66 123.3(3)
O16 C65 C64 116.1(3)
C66 C65 C64 120.6(3)
C65 C66 C67 121.3(3)
C68 C67 C66 117.7(3)
C68 C67 C70 120.5(3)
C66 C67 C70 121.8(3)
O13 C68 C69 123.3(3)
O13 C68 C67 116.1(3)
C69 C68 C67 120.6(3)
C68 C69 C64 121.8(3)
C71 C70 C67 113.5(2)
C72 C71 C76 118.3(3)
C72 C71 C70 120.7(3)
C76 C71 C70 120.9(3)
O17 C72 C73 123.9(3)
O17 C72 C71 115.4(3)
C73 C72 C71 120.7(3)
C72 C73 C74 120.4(3)
C75 C74 C73 118.2(3)
C75 C74 C79 121.9(3)
C73 C74 C79 119.9(3)
C76 C75 C74 121.0(3)
C76 C75 O18 123.6(3)
C74 C75 O18 115.3(3)
C75 C76 C71 121.4(3)
C80 C79 C74 112.2(2)
C85 C80 C81 117.4(3)
C85 C80 C79 122.4(3)
C81 C80 C79 120.2(3)
C82 C81 C80 121.0(3)
C82 C81 O19 122.7(3)
C80 C81 O19 116.4(3)
C81 C82 C83 121.8(3)
C82 C83 C84 118.1(3)
C82 C83 C88 120.2(3)
C84 C83 C88 121.7(3)
O20 C84 C85 124.6(3)
O20 C84 C83 115.9(3)
C85 C84 C83 119.5(3)
C84 C85 C80 122.2(3)
C83 C88 C89 110.5(3)
C94 C89 C90 118.5(3)
C94 C89 C88 119.6(3)
C90 C89 C88 121.9(3)
O21 C90 C91 124.1(3)
O21 C90 C89 115.6(3)
C91 C90 C89 120.3(3)
C90 C91 C92 121.6(3)
C93 C92 C91 118.0(3)
C93 C92 C97 121.1(3)
C91 C92 C97 120.9(3)
O22 C93 C92 116.2(3)
O22 C93 C94 123.5(3)
C92 C93 C94 120.3(3)
C89 C94 C93 121.3(3)
C92 C97 C98 115.1(2)
C103 C98 C99 117.7(3)
C103 C98 C97 120.2(3)
C99 C98 C97 122.1(3)
O23 C99 C98 117.7(3)
O23 C99 C100 122.2(3)
C98 C99 C100 120.1(3)
C101 C100 C99 121.9(3)
C100 C101 C102 117.5(3)
C100 C101 C106 120.3(3)
C102 C101 C106 122.1(3)
C103 C102 O24 123.8(3)
C103 C102 C101 120.6(3)
O24 C102 C101 115.7(3)
C102 C103 C98 121.9(3)
C101 C106 C64 109.8(2)

loop_
_geom_bond_atom_site_label_1
_geom_bond_atom_site_label_2
_geom_bond_distance
O1 C15 1.383(4)
O1 C1 1.433(4)
O2 C5 1.399(4)
O2 C4 1.431(4)
O3 C6 1.414(4)
O3 C7 1.421(4)
O4 C12 1.397(4)
O4 C10 1.422(4)
O5 C19 1.384(4)
O5 C24 1.436(4)
O6 C22 1.384(4)
O6 C25 1.411(4)
O7 C28 1.379(4)
O7 C33 1.419(4)
O8 C31 1.377(4)
O8 C34 1.409(4)
O9 C37 1.384(4)
O9 C42 1.398(4)
O10 C40 1.382(4)
O10 C43 1.396(4)
O11 C46 1.386(3)
O11 C51 1.417(4)
O12 C49 1.386(4)
O12 C52 1.426(4)
O13 C68 1.379(3)
O13 C54 1.432(3)
O14 C58 1.382(4)
O14 C57 1.443(4)
O15 C59 1.401(4)
O15 C60 1.405(4)
O16 C65 1.381(3)
O16 C63 1.421(3)
O17 C72 1.382(4)
O17 C77 1.427(4)
O18 C75 1.391(3)
O18 C78 1.420(4)
O19 C81 1.394(4)
O19 C86 1.415(4)
O20 C84 1.375(4)
O20 C87 1.418(4)
O21 C90 1.380(4)
O21 C95 1.412(4)
O22 C93 1.376(4)
O22 C96 1.426(4)
O23 C99 1.387(3)
O23 C104 1.416(4)
O24 C102 1.390(3)
O24 C105 1.431(4)
S1 C3 1.807(3)
S1 C2 1.810(3)
S2 C8 1.796(4)
S2 C9 1.803(4)
S3 C55 1.808(3)
S3 C56 1.816(3)
S4 C62 1.788(3)
S4 C61 1.808(4)
C1 C2 1.522(4)
C3 C4 1.482(5)
C5 C6 1.503(5)
C7 C8 1.495(6)
C9 C10 1.509(5)
C11 C12 1.383(4)
C11 C16 1.396(4)
C11 C53 1.522(4)
C12 C13 1.391(4)
C13 C14 1.392(4)
C14 C15 1.391(4)
C14 C17 1.530(4)
C15 C16 1.379(4)
C17 C18 1.511(4)
C18 C23 1.380(4)
C18 C19 1.397(4)
C19 C20 1.386(4)
C20 C21 1.400(4)
C21 C22 1.384(4)
C21 C26 1.530(4)
C22 C23 1.393(4)
C26 C27 1.517(4)
C27 C32 1.389(4)
C27 C28 1.407(4)
C28 C29 1.384(4)
C29 C30 1.387(4)
C30 C31 1.399(4)
C30 C35 1.512(4)
C31 C32 1.379(4)
C35 C36 1.515(4)
C36 C37 1.377(4)
C36 C41 1.402(4)
C37 C38 1.393(4)
C38 C39 1.393(4)
C39 C40 1.394(4)
C39 C44 1.506(4)
C40 C41 1.382(4)
C44 C45 1.519(4)
C45 C46 1.384(4)
C45 C50 1.401(4)
C46 C47 1.387(4)
C47 C48 1.390(4)
C48 C49 1.389(4)
C48 C53 1.507(4)
C49 C50 1.389(4)
C54 C55 1.515(4)
C56 C57 1.492(4)
C58 C59 1.494(5)
C60 C61 1.490(5)
C62 C63 1.517(4)
C64 C69 1.387(4)
C64 C65 1.396(4)
C64 C106 1.514(4)
C65 C66 1.388(4)
C66 C67 1.390(4)
C67 C68 1.388(4)
C67 C70 1.523(4)
C68 C69 1.382(4)
C70 C71 1.509(4)
C71 C72 1.392(4)
C71 C76 1.397(4)
C72 C73 1.389(4)
C73 C74 1.417(4)
C74 C75 1.385(4)
C74 C79 1.509(4)
C75 C76 1.377(4)
C79 C80 1.508(5)
C80 C85 1.387(4)
C80 C81 1.389(4)
C81 C82 1.373(5)
C82 C83 1.379(5)
C83 C84 1.402(4)
C83 C88 1.512(5)
C84 C85 1.385(5)
C88 C89 1.516(4)
C89 C94 1.380(4)
C89 C90 1.396(4)
C90 C91 1.384(4)
C91 C92 1.394(4)
C92 C93 1.392(4)
C92 C97 1.518(4)
C93 C94 1.399(5)
C97 C98 1.524(4)
C98 C103 1.391(4)
C98 C99 1.392(4)
C99 C100 1.399(4)
C100 C101 1.384(4)
C101 C102 1.398(4)
C101 C106 1.510(4)
C102 C103 1.384(4)
